data_7156093
loop_
_publ_author_name
'Li, Xiao-Fang'
'Zhang, Xing-Guo'
'Hu, Bo-Lun'
'Zhang, Xiao-Hong'

_publ_section_title
;
 Palladium-catalyzed dimerization of N-aryl propargylamines for the
 synthesis of 3-vinylquinolines.
;
_journal_issue 10
_journal_name_full 'Organic &amp; biomolecular chemistry'
_journal_page_first 1736
_journal_page_last 1744
_journal_paper_doi 10.1039/c8ob00133b
_journal_volume 16
_journal_year 2018
_chemical_formula_moiety 'C26 H21 N O'
_chemical_formula_sum 'C26 H21 N O'
_chemical_formula_weight 363.44
_space_group_IT_number 2
_space_group_name_Hall '-P 1'
_space_group_name_H-M_alt 'P -1'
_symmetry_cell_setting triclinic
_symmetry_space_group_name_Hall '-P 1'
_symmetry_space_group_name_H-M 'P -1'
_atom_sites_solution_hydrogens geom
_atom_sites_solution_primary direct
_atom_sites_solution_secondary difmap
_audit_block_doi 10.5517/ccdc.csd.cc1q7qm9
_audit_creation_method SHELXL-97
_audit_update_record
;
2017-11-18 deposited with the CCDC.
2018-02-05 downloaded from the CCDC.
;
_cell_angle_alpha 110.935(2)
_cell_angle_beta 95.718(2)
_cell_angle_gamma 105.727(2)
_cell_formula_units_Z 2
_cell_length_a 9.8683(7)
_cell_length_b 10.5050(8)
_cell_length_c 10.8101(8)
_cell_measurement_reflns_used 3907
_cell_measurement_temperature 298(2)
_cell_measurement_theta_max 28.13
_cell_measurement_theta_min 2.34
_cell_volume 983.13(13)
_computing_cell_refinement 'SAINT (Bruker, 2002)'
_computing_data_collection 'SMART (Bruker, 2002)'
_computing_data_reduction SAINT
_computing_molecular_graphics 'XP (Bruker, 2002)'
_computing_publication_material 'SHELXL-97 (Bruker, 2002)'
_computing_structure_refinement 'SHELXL-97 (Sheldrick, 1997)'
_computing_structure_solution 'SHELXS-97 (Sheldrick, 1997)'
_diffrn_ambient_temperature 298(2)
_diffrn_measured_fraction_theta_full 0.994
_diffrn_measured_fraction_theta_max 0.994
_diffrn_measurement_device_type 'Bruker APEX area-detector diffractometer'
_diffrn_measurement_method '\f and \w scans'
_diffrn_radiation_monochromator graphite
_diffrn_radiation_source 'fine-focus sealed tube'
_diffrn_radiation_type MoK\a
_diffrn_radiation_wavelength 0.71073
_diffrn_reflns_av_R_equivalents 0.0280
_diffrn_reflns_av_sigmaI/netI 0.0290
_diffrn_reflns_limit_h_max 12
_diffrn_reflns_limit_h_min -12
_diffrn_reflns_limit_k_max 12
_diffrn_reflns_limit_k_min -12
_diffrn_reflns_limit_l_max 13
_diffrn_reflns_limit_l_min -13
_diffrn_reflns_number 13375
_diffrn_reflns_theta_full 26.00
_diffrn_reflns_theta_max 26.00
_diffrn_reflns_theta_min 2.07
_exptl_absorpt_coefficient_mu 0.074
_exptl_absorpt_correction_T_max 0.9839
_exptl_absorpt_correction_T_min 0.9788
_exptl_absorpt_correction_type multi-scan
_exptl_absorpt_process_details 'SADABS (Bruker, 2002)'
_exptl_crystal_density_diffrn 1.228
_exptl_crystal_density_method 'not measured'
_exptl_crystal_description Block
_exptl_crystal_F_000 384
_exptl_crystal_size_max 0.29
_exptl_crystal_size_mid 0.25
_exptl_crystal_size_min 0.22
_refine_diff_density_max 0.202
_refine_diff_density_min -0.202
_refine_diff_density_rms 0.044
_refine_ls_extinction_method none
_refine_ls_goodness_of_fit_ref 1.084
_refine_ls_hydrogen_treatment constr
_refine_ls_matrix_type full
_refine_ls_number_parameters 255
_refine_ls_number_reflns 3830
_refine_ls_number_restraints 0
_refine_ls_restrained_S_all 1.084
_refine_ls_R_factor_all 0.0642
_refine_ls_R_factor_gt 0.0442
_refine_ls_shift/su_max 0.000
_refine_ls_shift/su_mean 0.000
_refine_ls_structure_factor_coef Fsqd
_refine_ls_weighting_details 'calc w=1/[\s^2^(Fo^2^)+(0.0924P)^2^+0.0426P] where P=(Fo^2^+2Fc^2^)/3'
_refine_ls_weighting_scheme calc
_refine_ls_wR_factor_gt 0.1359
_refine_ls_wR_factor_ref 0.1514
_reflns_number_gt 2823
_reflns_number_total 3830
_reflns_threshold_expression I>2\s(I)
_cod_data_source_file c8ob00133b2.cif
_cod_data_source_block mo_20171008c_0m
_cod_depositor_comments
;
The following automatic conversions were performed:

'_symmetry_cell_setting' value 'Triclinic' changed to 'triclinic'
according to
/home/data/users/saulius/crontab/automatic-downloads/rss-feeds/RSC/lib/dictionaries/cif_core.dic
dictionary named 'cif_core.dic' version 2.4.2 from 2011-04-26.

'_exptl_absorpt_correction_type' value 'Multi-scan' changed to
'multi-scan' according to
/home/data/users/saulius/crontab/automatic-downloads/rss-feeds/RSC/lib/dictionaries/cif_core.dic
dictionary named 'cif_core.dic' version 2.4.2 from 2011-04-26.

Automatic conversion script
Id: cif_fix_values 4973 2017-02-22 13:04:09Z antanas 

 Adding full bibliography for 7156092--7156093.cif.
;
_cod_database_code 7156093

loop_
_symmetry_equiv_pos_as_xyz
'x, y, z'
'-x, -y, -z'

loop_
_atom_site_label
_atom_site_type_symbol
_atom_site_fract_x
_atom_site_fract_y
_atom_site_fract_z
_atom_site_U_iso_or_equiv
_atom_site_adp_type
_atom_site_occupancy
_atom_site_symmetry_multiplicity
_atom_site_calc_flag
_atom_site_refinement_flags
O1 O 0.17271(19) 0.95392(16) 0.62272(15) 0.0779(5) Uani 1 1 d .
N1 N 0.40668(14) 0.66238(15) 0.65074(14) 0.0444(3) Uani 1 1 d .
C1 C 0.31490(17) 0.53383(17) 0.64225(15) 0.0385(4) Uani 1 1 d .
C2 C 0.35591(19) 0.40890(19) 0.58878(18) 0.0493(4) Uani 1 1 d .
H2 H 0.4429 0.4159 0.5611 0.059 Uiso 1 1 calc R
C3 C 0.2685(2) 0.27928(19) 0.57792(19) 0.0543(5) Uani 1 1 d .
H3 H 0.2970 0.1983 0.5440 0.065 Uiso 1 1 calc R
C4 C 0.1364(2) 0.26575(19) 0.61698(19) 0.0526(4) Uani 1 1 d .
H4 H 0.0772 0.1758 0.6075 0.063 Uiso 1 1 calc R
C5 C 0.09378(18) 0.38352(17) 0.66887(17) 0.0449(4) Uani 1 1 d .
H5 H 0.0051 0.3730 0.6936 0.054 Uiso 1 1 calc R
C6 C 0.18305(16) 0.52184(16) 0.68564(14) 0.0356(3) Uani 1 1 d .
C7 C 0.14740(15) 0.65043(16) 0.74476(14) 0.0347(3) Uani 1 1 d .
C8 C 0.24316(16) 0.77929(16) 0.75647(15) 0.0364(3) Uani 1 1 d .
C9 C 0.36925(17) 0.77720(17) 0.70477(16) 0.0418(4) Uani 1 1 d .
H9 H 0.4303 0.8644 0.7096 0.050 Uiso 1 1 calc R
C10 C 0.00994(16) 0.64374(15) 0.79308(15) 0.0357(3) Uani 1 1 d .
C11 C -0.10490(17) 0.65873(17) 0.72088(16) 0.0416(4) Uani 1 1 d .
H11 H -0.0958 0.6739 0.6420 0.050 Uiso 1 1 calc R
C12 C -0.23249(17) 0.65138(18) 0.76472(17) 0.0457(4) Uani 1 1 d .
H12 H -0.3083 0.6612 0.7146 0.055 Uiso 1 1 calc R
C13 C -0.24952(17) 0.62958(17) 0.88205(17) 0.0438(4) Uani 1 1 d .
C14 C -0.13393(19) 0.61664(19) 0.95468(18) 0.0499(4) Uani 1 1 d .
H14 H -0.1425 0.6035 1.0346 0.060 Uiso 1 1 calc R
C15 C -0.00647(18) 0.62276(19) 0.91128(17) 0.0468(4) Uani 1 1 d .
H15 H 0.0691 0.6128 0.9615 0.056 Uiso 1 1 calc R
C16 C -0.3886(2) 0.6208(2) 0.9297(2) 0.0655(5) Uani 1 1 d .
H16A H -0.4233 0.6945 0.9202 0.098 Uiso 1 1 calc R
H16B H -0.3722 0.6345 1.0234 0.098 Uiso 1 1 calc R
H16C H -0.4590 0.5277 0.8761 0.098 Uiso 1 1 calc R
C17 C 0.1819(2) 0.99364(19) 0.7431(2) 0.0551(5) Uani 1 1 d .
H17 H 0.1638 1.0791 0.7874 0.066 Uiso 1 1 calc R
C18 C 0.21915(17) 0.91950(17) 0.82596(17) 0.0423(4) Uani 1 1 d .
C19 C 0.22597(18) 0.98142(17) 0.96009(17) 0.0461(4) Uani 1 1 d .
H19 H 0.2032 1.0662 0.9889 0.055 Uiso 1 1 calc R
C20 C 0.26388(18) 0.93478(17) 1.06695(16) 0.0447(4) Uani 1 1 d .
C21 C 0.2044(2) 0.96902(19) 1.18139(18) 0.0530(5) Uani 1 1 d .
H21 H 0.1457 1.0263 1.1909 0.064 Uiso 1 1 calc R
C22 C 0.2305(2) 0.9200(2) 1.28063(18) 0.0560(5) Uani 1 1 d .
H22 H 0.1867 0.9423 1.3542 0.067 Uiso 1 1 calc R
C23 C 0.3206(2) 0.8382(2) 1.27315(18) 0.0528(4) Uani 1 1 d .
C24 C 0.3853(2) 0.8098(2) 1.16256(18) 0.0548(5) Uani 1 1 d .
H24 H 0.4489 0.7578 1.1567 0.066 Uiso 1 1 calc R
C25 C 0.35862(19) 0.85570(19) 1.06154(17) 0.0511(4) Uani 1 1 d .
H25 H 0.4038 0.8342 0.9889 0.061 Uiso 1 1 calc R
C26 C 0.3493(3) 0.7835(3) 1.3808(2) 0.0784(7) Uani 1 1 d .
H26A H 0.4409 0.8444 1.4410 0.118 Uiso 1 1 calc R
H26B H 0.3506 0.6866 1.3388 0.118 Uiso 1 1 calc R
H26C H 0.2746 0.7847 1.4313 0.118 Uiso 1 1 calc R

loop_
_atom_site_aniso_label
_atom_site_aniso_U_11
_atom_site_aniso_U_22
_atom_site_aniso_U_33
_atom_site_aniso_U_23
_atom_site_aniso_U_13
_atom_site_aniso_U_12
O1 0.1233(14) 0.0708(9) 0.0595(9) 0.0356(8) 0.0206(8) 0.0492(9)
N1 0.0417(8) 0.0468(8) 0.0500(8) 0.0207(6) 0.0193(6) 0.0176(6)
C1 0.0408(9) 0.0424(8) 0.0364(8) 0.0160(7) 0.0110(6) 0.0186(7)
C2 0.0492(10) 0.0521(10) 0.0526(10) 0.0177(8) 0.0182(8) 0.0279(8)
C3 0.0630(12) 0.0440(10) 0.0597(11) 0.0151(8) 0.0158(9) 0.0303(9)
C4 0.0600(11) 0.0381(9) 0.0601(11) 0.0192(8) 0.0121(9) 0.0180(8)
C5 0.0429(9) 0.0430(9) 0.0524(10) 0.0215(8) 0.0137(7) 0.0157(7)
C6 0.0388(8) 0.0389(8) 0.0335(7) 0.0160(6) 0.0094(6) 0.0172(7)
C7 0.0363(8) 0.0392(8) 0.0336(7) 0.0171(6) 0.0103(6) 0.0157(7)
C8 0.0410(8) 0.0379(8) 0.0357(8) 0.0172(6) 0.0123(6) 0.0167(7)
C9 0.0423(9) 0.0417(8) 0.0452(9) 0.0207(7) 0.0157(7) 0.0133(7)
C10 0.0388(8) 0.0344(7) 0.0403(8) 0.0171(6) 0.0149(6) 0.0166(6)
C11 0.0430(9) 0.0498(9) 0.0417(9) 0.0243(7) 0.0152(7) 0.0201(7)
C12 0.0406(9) 0.0534(10) 0.0505(10) 0.0236(8) 0.0136(7) 0.0216(8)
C13 0.0413(9) 0.0405(8) 0.0531(10) 0.0187(7) 0.0206(7) 0.0152(7)
C14 0.0591(11) 0.0590(10) 0.0485(10) 0.0324(8) 0.0268(8) 0.0251(9)
C15 0.0487(10) 0.0587(10) 0.0487(10) 0.0317(8) 0.0174(8) 0.0254(8)
C16 0.0511(11) 0.0758(13) 0.0786(14) 0.0347(11) 0.0344(10) 0.0225(10)
C17 0.0708(13) 0.0439(9) 0.0589(12) 0.0238(9) 0.0165(9) 0.0266(9)
C18 0.0452(9) 0.0365(8) 0.0496(9) 0.0189(7) 0.0148(7) 0.0164(7)
C19 0.0524(10) 0.0364(8) 0.0528(10) 0.0158(7) 0.0176(8) 0.0206(7)
C20 0.0488(10) 0.0383(8) 0.0432(9) 0.0107(7) 0.0135(7) 0.0152(7)
C21 0.0610(11) 0.0473(10) 0.0551(11) 0.0159(8) 0.0241(9) 0.0269(9)
C22 0.0660(12) 0.0593(11) 0.0443(10) 0.0166(9) 0.0247(9) 0.0246(9)
C23 0.0565(11) 0.0530(10) 0.0456(10) 0.0165(8) 0.0109(8) 0.0176(9)
C24 0.0549(11) 0.0673(12) 0.0491(10) 0.0215(9) 0.0128(8) 0.0328(9)
C25 0.0504(10) 0.0619(11) 0.0438(9) 0.0167(8) 0.0157(8) 0.0270(9)
C26 0.0944(17) 0.0976(17) 0.0636(13) 0.0431(13) 0.0251(12) 0.0455(14)

loop_
_atom_type_symbol
_atom_type_description
_atom_type_scat_dispersion_real
_atom_type_scat_dispersion_imag
_atom_type_scat_source
C C 0.0033 0.0016 'International Tables Vol C Tables 4.2.6.8 and 6.1.1.4'
H H 0.0000 0.0000 'International Tables Vol C Tables 4.2.6.8 and 6.1.1.4'
N N 0.0061 0.0033 'International Tables Vol C Tables 4.2.6.8 and 6.1.1.4'
O O 0.0106 0.0060 'International Tables Vol C Tables 4.2.6.8 and 6.1.1.4'

loop_
_geom_angle_atom_site_label_1
_geom_angle_atom_site_label_2
_geom_angle_atom_site_label_3
_geom_angle
C9 N1 C1 117.02(13)
N1 C1 C6 122.74(13)
N1 C1 C2 118.01(14)
C6 C1 C2 119.25(15)
C3 C2 C1 120.17(16)
C3 C2 H2 119.9
C1 C2 H2 119.9
C2 C3 C4 120.95(15)
C2 C3 H3 119.5
C4 C3 H3 119.5
C5 C4 C3 120.40(16)
C5 C4 H4 119.8
C3 C4 H4 119.8
C4 C5 C6 120.74(16)
C4 C5 H5 119.6
C6 C5 H5 119.6
C1 C6 C5 118.43(13)
C1 C6 C7 118.12(13)
C5 C6 C7 123.45(14)
C8 C7 C6 118.29(13)
C8 C7 C10 121.49(13)
C6 C7 C10 120.21(13)
C7 C8 C9 118.53(13)
C7 C8 C18 121.58(13)
C9 C8 C18 119.86(13)
N1 C9 C8 125.22(14)
N1 C9 H9 117.4
C8 C9 H9 117.4
C11 C10 C15 118.18(14)
C11 C10 C7 120.71(13)
C15 C10 C7 121.10(13)
C12 C11 C10 120.82(14)
C12 C11 H11 119.6
C10 C11 H11 119.6
C11 C12 C13 121.14(15)
C11 C12 H12 119.4
C13 C12 H12 119.4
C14 C13 C12 117.80(14)
C14 C13 C16 120.90(16)
C12 C13 C16 121.29(16)
C15 C14 C13 121.51(15)
C15 C14 H14 119.2
C13 C14 H14 119.2
C14 C15 C10 120.53(15)
C14 C15 H15 119.7
C10 C15 H15 119.7
C13 C16 H16A 109.5
C13 C16 H16B 109.5
H16A C16 H16B 109.5
C13 C16 H16C 109.5
H16A C16 H16C 109.5
H16B C16 H16C 109.5
O1 C17 C18 125.74(16)
O1 C17 H17 117.1
C18 C17 H17 117.1
C19 C18 C17 117.33(14)
C19 C18 C8 124.52(14)
C17 C18 C8 118.13(14)
C18 C19 C20 129.40(14)
C18 C19 H19 115.3
C20 C19 H19 115.3
C21 C20 C25 116.99(16)
C21 C20 C19 119.67(15)
C25 C20 C19 123.34(15)
C22 C21 C20 121.54(16)
C22 C21 H21 119.2
C20 C21 H21 119.2
C21 C22 C23 121.36(16)
C21 C22 H22 119.3
C23 C22 H22 119.3
C22 C23 C24 117.13(17)
C22 C23 C26 121.73(17)
C24 C23 C26 121.14(17)
C25 C24 C23 122.31(16)
C25 C24 H24 118.8
C23 C24 H24 118.8
C24 C25 C20 120.56(16)
C24 C25 H25 119.7
C20 C25 H25 119.7
C23 C26 H26A 109.5
C23 C26 H26B 109.5
H26A C26 H26B 109.5
C23 C26 H26C 109.5
H26A C26 H26C 109.5
H26B C26 H26C 109.5

loop_
_geom_bond_atom_site_label_1
_geom_bond_atom_site_label_2
_geom_bond_distance
O1 C17 1.202(2)
N1 C9 1.309(2)
N1 C1 1.373(2)
C1 C6 1.416(2)
C1 C2 1.419(2)
C2 C3 1.357(3)
C2 H2 0.9300
C3 C4 1.397(3)
C3 H3 0.9300
C4 C5 1.362(2)
C4 H4 0.9300
C5 C6 1.416(2)
C5 H5 0.9300
C6 C7 1.429(2)
C7 C8 1.379(2)
C7 C10 1.4945(19)
C8 C9 1.416(2)
C8 C18 1.491(2)
C9 H9 0.9300
C10 C11 1.388(2)
C10 C15 1.390(2)
C11 C12 1.381(2)
C11 H11 0.9300
C12 C13 1.385(2)
C12 H12 0.9300
C13 C14 1.385(2)
C13 C16 1.505(2)
C14 C15 1.379(2)
C14 H14 0.9300
C15 H15 0.9300
C16 H16A 0.9600
C16 H16B 0.9600
C16 H16C 0.9600
C17 C18 1.460(2)
C17 H17 0.9300
C18 C19 1.346(2)
C19 C20 1.460(2)
C19 H19 0.9300
C20 C21 1.395(2)
C20 C25 1.402(2)
C21 C22 1.376(3)
C21 H21 0.9300
C22 C23 1.384(3)
C22 H22 0.9300
C23 C24 1.388(2)
C23 C26 1.504(3)
C24 C25 1.372(2)
C24 H24 0.9300
C25 H25 0.9300
C26 H26A 0.9600
C26 H26B 0.9600
C26 H26C 0.9600

loop_
_geom_torsion_atom_site_label_1
_geom_torsion_atom_site_label_2
_geom_torsion_atom_site_label_3
_geom_torsion_atom_site_label_4
_geom_torsion
C9 N1 C1 C6 1.7(2)
C9 N1 C1 C2 -177.66(14)
N1 C1 C2 C3 -179.76(15)
C6 C1 C2 C3 0.9(2)
C1 C2 C3 C4 0.9(3)
C2 C3 C4 C5 -1.0(3)
C3 C4 C5 C6 -0.7(3)
N1 C1 C6 C5 178.14(14)
C2 C1 C6 C5 -2.5(2)
N1 C1 C6 C7 -2.1(2)
C2 C1 C6 C7 177.22(14)
C4 C5 C6 C1 2.5(2)
C4 C5 C6 C7 -177.24(15)
C1 C6 C7 C8 0.0(2)
C5 C6 C7 C8 179.68(14)
C1 C6 C7 C10 -179.58(12)
C5 C6 C7 C10 0.1(2)
C6 C7 C8 C9 2.4(2)
C10 C7 C8 C9 -178.07(13)
C6 C7 C8 C18 -175.50(13)
C10 C7 C8 C18 4.1(2)
C1 N1 C9 C8 0.9(2)
C7 C8 C9 N1 -3.0(2)
C18 C8 C9 N1 174.91(15)
C8 C7 C10 C11 74.0(2)
C6 C7 C10 C11 -106.49(17)
C8 C7 C10 C15 -105.89(17)
C6 C7 C10 C15 73.66(19)
C15 C10 C11 C12 -0.7(2)
C7 C10 C11 C12 179.45(14)
C10 C11 C12 C13 0.3(2)
C11 C12 C13 C14 0.6(2)
C11 C12 C13 C16 -179.68(16)
C12 C13 C14 C15 -1.0(3)
C16 C13 C14 C15 179.20(16)
C13 C14 C15 C10 0.7(3)
C11 C10 C15 C14 0.2(2)
C7 C10 C15 C14 -179.93(15)
O1 C17 C18 C19 179.22(19)
O1 C17 C18 C8 -2.3(3)
C7 C8 C18 C19 68.3(2)
C9 C8 C18 C19 -109.58(19)
C7 C8 C18 C17 -110.06(18)
C9 C8 C18 C17 72.1(2)
C17 C18 C19 C20 -178.15(17)
C8 C18 C19 C20 3.5(3)
C18 C19 C20 C21 -150.51(18)
C18 C19 C20 C25 29.5(3)
C25 C20 C21 C22 -3.8(3)
C19 C20 C21 C22 176.13(17)
C20 C21 C22 C23 2.0(3)
C21 C22 C23 C24 1.0(3)
C21 C22 C23 C26 -179.7(2)
C22 C23 C24 C25 -2.2(3)
C26 C23 C24 C25 178.59(19)
C23 C24 C25 C20 0.3(3)
C21 C20 C25 C24 2.7(3)
C19 C20 C25 C24 -177.25(16)
